data_4080740
loop_
_publ_author_name
'Wanniarachchi, Sarath'
'Hewage, Jeewantha S.'
'Lindeman, Sergey V.'
'Gardinier, James R.'

_publ_section_title
;
 Rhodium Complexes of a New Structurally Adaptive PNN-Pincer Type Ligand
;
_journal_issue 10
_journal_name_full Organometallics
_journal_page_first 2885
_journal_paper_doi 10.1021/om400151e
_journal_volume 32
_journal_year 2013
_chemical_formula_moiety 'I, C39 H44 N5 P Rh, 3(C3 H3)'
_chemical_formula_sum 'C48 H53 I N5 P Rh'
_chemical_formula_weight 960.73
_chemical_name_systematic
;
 ? 
;
_space_group_crystal_system triclinic
_space_group_IT_number 2
_space_group_name_Hall '-P 1'
_space_group_name_H-M_alt 'P -1'
_symmetry_space_group_name_Hall '-P 1'
_symmetry_space_group_name_H-M 'P -1'
_atom_sites_solution_hydrogens geom
_atom_sites_solution_primary direct
_atom_sites_solution_secondary difmap
_audit_creation_date 2012-05-21
_audit_creation_method
;
  Olex2 1.1
  (compiled 2011.11.01 svn.r2039, GUI svn.r3906)
;
_cell_angle_alpha 81.434(3)
_cell_angle_beta 77.878(3)
_cell_angle_gamma 87.488(3)
_cell_formula_units_Z 2
_cell_length_a 11.1383(4)
_cell_length_b 13.5899(6)
_cell_length_c 15.4823(5)
_cell_measurement_reflns_used 11073
_cell_measurement_temperature 100.00(10)
_cell_measurement_theta_max 29.5947
_cell_measurement_theta_min 3.4816
_cell_volume 2265.53(15)
_computing_cell_refinement
;
CrysAlisPro, Agilent Technologies,
Version 1.171.35.15 (release 03-08-2011 CrysAlis171 .NET)
(compiled Aug  3 2011,13:03:54)
;
_computing_data_collection
;
CrysAlisPro, Agilent Technologies,
Version 1.171.35.15 (release 03-08-2011 CrysAlis171 .NET)
(compiled Aug  3 2011,13:03:54)
;
_computing_data_reduction
;
CrysAlisPro, Agilent Technologies,
Version 1.171.35.15 (release 03-08-2011 CrysAlis171 .NET)
(compiled Aug  3 2011,13:03:54)
;
_computing_molecular_graphics
;
O. V. Dolomanov, L. J. Bourhis, R. J. Gildea, J. A. K. Howard and H. Puschmann,
OLEX2: a complete structure solution, refinement and analysis program.
J. Appl. Cryst. (2009). 42, 339-341.
;
_computing_publication_material
;
O. V. Dolomanov, L. J. Bourhis, R. J. Gildea, J. A. K. Howard and H. Puschmann,
OLEX2: a complete structure solution, refinement and analysis program.
J. Appl. Cryst. (2009). 42, 339-341.
;
_computing_structure_refinement
;
olex2.refine (L.J. Bourhis, O.V. Dolomanov, R.J. Gildea, J.A.K. Howard,
H. Puschmann, in preparation, 2011)
;
_computing_structure_solution 'SHELXS-97 (Sheldrick, 2008)'
_diffrn_ambient_temperature 100.00(10)
_diffrn_detector_area_resol_mean 10.3756
_diffrn_measured_fraction_theta_full 0.992
_diffrn_measured_fraction_theta_max 0.863
_diffrn_measurement_details
;
  1 omega  -34.00   53.00   1.0000    5.8800
omega____ theta____ kappa____ phi______ frames
    -      -11.8259   57.0000 -180.0000 87

  2 omega  -77.00   21.00   1.0000    5.8800
omega____ theta____ kappa____ phi______ frames
    -      -11.8259  -77.0000  -90.0000 98

  3 omega  -86.00   17.00   1.0000    5.8800
omega____ theta____ kappa____ phi______ frames
    -      -11.8259  -57.0000   30.0000 103

  4 omega  -15.00   88.00   1.0000    5.8800
omega____ theta____ kappa____ phi______ frames
    -       11.6697   37.0000 -120.0000 103

  5 omega   34.00  100.00   1.0000    5.8800
omega____ theta____ kappa____ phi______ frames
    -       11.6697 -178.0000  120.0000 66
;
_diffrn_measurement_device_type 'SuperNova, Dual, Cu at zero, Atlas'
_diffrn_measurement_method '\w scans'
_diffrn_orient_matrix_UB_11 -0.0602796000
_diffrn_orient_matrix_UB_12 0.0203113000
_diffrn_orient_matrix_UB_13 0.0033243000
_diffrn_orient_matrix_UB_21 -0.0225612000
_diffrn_orient_matrix_UB_22 -0.0475294000
_diffrn_orient_matrix_UB_23 -0.0016975000
_diffrn_orient_matrix_UB_31 -0.0100237000
_diffrn_orient_matrix_UB_32 -0.0107158000
_diffrn_orient_matrix_UB_33 0.0471980000
_diffrn_radiation_monochromator mirror
_diffrn_radiation_type 'Mo K\a'
_diffrn_radiation_wavelength 0.7107
_diffrn_reflns_av_R_equivalents 0.0335
_diffrn_reflns_av_unetI/netI 0.0455
_diffrn_reflns_limit_h_max 14
_diffrn_reflns_limit_h_min -15
_diffrn_reflns_limit_k_max 18
_diffrn_reflns_limit_k_min -18
_diffrn_reflns_limit_l_max 19
_diffrn_reflns_limit_l_min -21
_diffrn_reflns_number 27954
_diffrn_reflns_theta_full 27.00
_diffrn_reflns_theta_max 29.66
_diffrn_reflns_theta_min 3.49
_diffrn_source 'SuperNova (Mo) X-ray Source'
_exptl_absorpt_coefficient_mu 1.131
_exptl_absorpt_correction_T_max 0.901
_exptl_absorpt_correction_T_min 0.819
_exptl_absorpt_correction_type gaussian
_exptl_absorpt_process_details
;
CrysAlisPro, Agilent Technologies,
Version 1.171.35.15 (release 03-08-2011 CrysAlis171 .NET)
(compiled Aug  3 2011,13:03:54)
Numerical absorption correction based on gaussian integration over
            a multifaceted crystal model
;
_exptl_crystal_colour orange
_exptl_crystal_colour_primary orange
_exptl_crystal_density_diffrn 1.408
_exptl_crystal_density_method 'not measured'
_exptl_crystal_description block
_exptl_crystal_F_000 978
_exptl_crystal_size_max 0.2238
_exptl_crystal_size_mid 0.1648
_exptl_crystal_size_min 0.1211
_refine_diff_density_max 0.698
_refine_diff_density_min -0.730
_refine_diff_density_rms 0.092
_refine_ls_extinction_method none
_refine_ls_goodness_of_fit_ref 1.066
_refine_ls_hydrogen_treatment constr
_refine_ls_matrix_type full
_refine_ls_number_parameters 513
_refine_ls_number_reflns 11056
_refine_ls_number_restraints 0
_refine_ls_restrained_S_all 1.066
_refine_ls_R_factor_all 0.0415
_refine_ls_R_factor_gt 0.0300
_refine_ls_shift/su_max 0.004
_refine_ls_shift/su_mean 0.000
_refine_ls_structure_factor_coef Fsqd
_refine_ls_weighting_details 'calc w=1/[\s^2^(Fo^2^)+(0.0217P)^2^+1.0902P] where P=(Fo^2^+2Fc^2^)/3'
_refine_ls_weighting_scheme calc
_refine_ls_wR_factor_gt 0.0602
_refine_ls_wR_factor_ref 0.0679
_reflns_number_gt 9235
_reflns_number_total 11056
_reflns_threshold_expression >2sigma(I)
_cod_data_source_file om400151e_si_001.cif
_cod_data_source_block cismer-6_3C6H6
_cod_original_cell_volume 2265.52(15)
_cod_database_code 4080740
_chemical_oxdiff_formula 'C34 H35 N4 P I Rh'
_reflns_odcompleteness_completeness 99.78
_reflns_odcompleteness_iscentric 1
_reflns_odcompleteness_theta 26.32

loop_
_space_group_symop_id
_space_group_symop_operation_xyz
1 'x, y, z'
2 '-x, -y, -z'

loop_
_atom_site_label
_atom_site_type_symbol
_atom_site_fract_x
_atom_site_fract_y
_atom_site_fract_z
_atom_site_U_iso_or_equiv
_atom_site_adp_type
_atom_site_occupancy
_atom_site_symmetry_multiplicity
_atom_site_calc_flag
_atom_site_refinement_flags
I1 I 0.489859(14) 1.211645(11) 0.295673(9) 0.01860(5) Uani 1 1 d .
Rh1 Rh 0.216901(15) 0.828346(12) 0.276849(10) 0.01052(5) Uani 1 1 d .
P1 P 0.11548(5) 0.75220(4) 0.19516(4) 0.01169(12) Uani 1 1 d .
N1 N 0.22837(17) 0.68707(14) 0.34445(11) 0.0136(4) Uani 1 1 d .
N2 N 0.24569(18) 1.02924(14) 0.15100(12) 0.0173(4) Uani 1 1 d .
N3 N -0.02020(18) 0.85986(15) 0.43022(12) 0.0166(4) Uani 1 1 d .
N11 N 0.33263(17) 0.87079(14) 0.35573(11) 0.0136(4) Uani 1 1 d .
N12 N 0.34838(17) 0.81351(14) 0.43319(11) 0.0146(4) Uani 1 1 d .
C1 C 0.2087(2) 0.67533(17) 0.43790(14) 0.0147(5) Uani 1 1 d .
C2 C 0.2636(2) 0.73910(17) 0.48133(14) 0.0154(5) Uani 1 1 d .
C3 C 0.2398(2) 0.73086(19) 0.57423(15) 0.0194(5) Uani 1 1 d .
H3 H 0.2771 0.7762 0.6014 0.023 Uiso 1 1 calc R
C4 C 0.1637(2) 0.65878(19) 0.62769(15) 0.0221(5) Uani 1 1 d .
C5 C 0.1067(2) 0.59570(19) 0.58566(15) 0.0218(5) Uani 1 1 d .
H5 H 0.0531 0.5457 0.6207 0.026 Uiso 1 1 calc R
C6 C 0.1275(2) 0.60511(18) 0.49343(15) 0.0185(5) Uani 1 1 d .
H6 H 0.0852 0.5626 0.4668 0.022 Uiso 1 1 calc R
C7 C 0.1425(3) 0.6502(2) 0.72821(16) 0.0374(7) Uani 1 1 d .
H7a H 0.0789 0.6983 0.7492 0.056 Uiso 1 1 calc R
H7b H 0.2190 0.6640 0.7456 0.056 Uiso 1 1 calc R
H7c H 0.1156 0.5827 0.7549 0.056 Uiso 1 1 calc R
C11 C 0.4173(2) 0.94064(17) 0.33777(14) 0.0153(5) Uani 1 1 d .
H11 H 0.4284 0.9908 0.2871 0.018 Uiso 1 1 calc R
C12 C 0.4881(2) 0.93067(18) 0.40318(15) 0.0171(5) Uani 1 1 d .
H12 H 0.5538 0.9716 0.4060 0.021 Uiso 1 1 calc R
C13 C 0.4424(2) 0.84917(18) 0.46235(15) 0.0173(5) Uani 1 1 d .
H13 H 0.4714 0.8223 0.5146 0.021 Uiso 1 1 calc R
C21 C 0.2079(2) 0.60723(17) 0.30288(14) 0.0137(5) Uani 1 1 d .
C22 C 0.1567(2) 0.62494(16) 0.22587(14) 0.0133(4) Uani 1 1 d .
C23 C 0.1410(2) 0.54699(17) 0.17957(15) 0.0171(5) Uani 1 1 d .
H23 H 0.1064 0.5602 0.1279 0.021 Uiso 1 1 calc R
C24 C 0.1755(2) 0.45149(18) 0.20851(15) 0.0189(5) Uani 1 1 d .
H24 H 0.1637 0.3984 0.1777 0.023 Uiso 1 1 calc R
C25 C 0.2282(2) 0.43327(18) 0.28401(15) 0.0200(5) Uani 1 1 d .
H25 H 0.2536 0.3675 0.3035 0.024 Uiso 1 1 calc R
C26 C 0.2440(2) 0.50880(17) 0.33033(15) 0.0175(5) Uani 1 1 d .
H26 H 0.2796 0.4945 0.3815 0.021 Uiso 1 1 calc R
C31 C 0.1536(2) 0.78119(16) 0.07352(14) 0.0133(4) Uani 1 1 d .
C32 C 0.0895(2) 0.85655(17) 0.03012(15) 0.0177(5) Uani 1 1 d .
H32 H 0.0230 0.8900 0.0636 0.021 Uiso 1 1 calc R
C33 C 0.1221(2) 0.88314(18) -0.06197(15) 0.0220(5) Uani 1 1 d .
H33 H 0.0779 0.9345 -0.0911 0.026 Uiso 1 1 calc R
C34 C 0.2190(2) 0.83469(18) -0.11113(15) 0.0217(5) Uani 1 1 d .
H34 H 0.2418 0.8530 -0.1740 0.026 Uiso 1 1 calc R
C35 C 0.2828(2) 0.75937(18) -0.06838(15) 0.0192(5) Uani 1 1 d .
H35 H 0.3490 0.7261 -0.1022 0.023 Uiso 1 1 calc R
C36 C 0.2506(2) 0.73226(17) 0.02316(14) 0.0156(5) Uani 1 1 d .
H36 H 0.2945 0.6803 0.0518 0.019 Uiso 1 1 calc R
C41 C -0.0512(2) 0.76484(17) 0.21998(14) 0.0144(5) Uani 1 1 d .
C42 C -0.1063(2) 0.85813(19) 0.23073(14) 0.0180(5) Uani 1 1 d .
H42 H -0.0564 0.9140 0.2278 0.022 Uiso 1 1 calc R
C43 C -0.2331(2) 0.8695(2) 0.24572(15) 0.0243(6) Uani 1 1 d .
H43 H -0.2697 0.9332 0.2519 0.029 Uiso 1 1 calc R
C44 C -0.3064(2) 0.7879(2) 0.25170(16) 0.0287(6) Uani 1 1 d .
H44 H -0.3932 0.7954 0.2633 0.034 Uiso 1 1 calc R
C45 C -0.2528(2) 0.6957(2) 0.24073(17) 0.0280(6) Uani 1 1 d .
H45 H -0.3031 0.6401 0.2439 0.034 Uiso 1 1 calc R
C46 C -0.1256(2) 0.68395(19) 0.22510(15) 0.0206(5) Uani 1 1 d .
H46 H -0.0895 0.6203 0.2179 0.025 Uiso 1 1 calc R
C51 C 0.2271(2) 0.95738(17) 0.20108(14) 0.0150(5) Uani 1 1 d .
C52 C 0.2873(2) 1.11715(17) 0.08574(15) 0.0183(5) Uani 1 1 d .
C53 C 0.2273(3) 1.20791(19) 0.12508(18) 0.0300(6) Uani 1 1 d .
H53a H 0.1378 1.2017 0.1372 0.045 Uiso 1 1 calc R
H53b H 0.2516 1.2681 0.0825 0.045 Uiso 1 1 calc R
H53c H 0.2538 1.2124 0.1808 0.045 Uiso 1 1 calc R
C54 C 0.4266(2) 1.1195(2) 0.07261(16) 0.0248(6) Uani 1 1 d .
H54a H 0.4491 1.1273 0.1291 0.037 Uiso 1 1 calc R
H54b H 0.4583 1.1755 0.0271 0.037 Uiso 1 1 calc R
H54c H 0.4619 1.0572 0.0532 0.037 Uiso 1 1 calc R
C55 C 0.2484(3) 1.1046(2) -0.00081(17) 0.0335(7) Uani 1 1 d .
H55a H 0.2870 1.0443 -0.0226 0.050 Uiso 1 1 calc R
H55b H 0.2742 1.1625 -0.0458 0.050 Uiso 1 1 calc R
H55c H 0.1589 1.0988 0.0104 0.050 Uiso 1 1 calc R
C61 C 0.0639(2) 0.85459(17) 0.37341(14) 0.0145(5) Uani 1 1 d .
C62 C -0.1339(2) 0.85393(19) 0.49976(15) 0.0208(5) Uani 1 1 d .
C63 C -0.2077(2) 0.9488(2) 0.48135(17) 0.0300(6) Uani 1 1 d .
H63a H -0.1617 1.0063 0.4878 0.045 Uiso 1 1 calc R
H63b H -0.2865 0.9457 0.5240 0.045 Uiso 1 1 calc R
H63c H -0.2222 0.9557 0.4205 0.045 Uiso 1 1 calc R
C64 C -0.0970(2) 0.8459(2) 0.59013(16) 0.0280(6) Uani 1 1 d .
H64a H -0.0436 0.7873 0.5978 0.042 Uiso 1 1 calc R
H64b H -0.1707 0.8392 0.6378 0.042 Uiso 1 1 calc R
H64c H -0.0529 0.9058 0.5927 0.042 Uiso 1 1 calc R
C65 C -0.2006(2) 0.7621(2) 0.49124(17) 0.0294(6) Uani 1 1 d .
H65a H -0.2204 0.7690 0.4318 0.044 Uiso 1 1 calc R
H65b H -0.2766 0.7547 0.5368 0.044 Uiso 1 1 calc R
H65c H -0.1479 0.7032 0.4995 0.044 Uiso 1 1 calc R
C71 C 0.3788(2) 0.79561(18) 0.18717(14) 0.0164(5) Uani 1 1 d .
H71a H 0.4016 0.7255 0.2013 0.025 Uiso 1 1 calc R
H71b H 0.4452 0.8378 0.1924 0.025 Uiso 1 1 calc R
H71c H 0.3648 0.8083 0.1260 0.025 Uiso 1 1 calc R
C1S C 0.4810(3) 0.4201(2) 0.45962(19) 0.0337(7) Uani 1 1 d .
H1S H 0.4673 0.3648 0.4320 0.040 Uiso 1 1 calc R
C2S C 0.5628(3) 0.4907(2) 0.4157(2) 0.0416(8) Uani 1 1 d .
H2S H 0.6072 0.4850 0.3571 0.050 Uiso 1 1 calc R
C3S C 0.5815(4) 0.5709(3) 0.4561(2) 0.0514(9) Uani 1 1 d .
H3S H 0.6386 0.6204 0.4250 0.062 Uiso 1 1 calc R
C4S C 0.4630(3) 0.4168(2) 0.0612(2) 0.0414(8) Uani 1 1 d .
H4S H 0.4381 0.3594 0.1033 0.050 Uiso 1 1 calc R
C5S C 0.4988(3) 0.5004(3) 0.0892(2) 0.0451(8) Uani 1 1 d .
H5S H 0.4975 0.5009 0.1507 0.054 Uiso 1 1 calc R
C6S C 0.5370(3) 0.5838(2) 0.0276(2) 0.0441(8) Uani 1 1 d .
H6S H 0.5630 0.6411 0.0467 0.053 Uiso 1 1 calc R
C7S C 0.1131(3) 0.5301(2) -0.05130(16) 0.0260(6) Uani 1 1 d .
H7S H 0.1907 0.5508 -0.0865 0.031 Uiso 1 1 calc R
C8S C 0.0194(3) 0.5993(2) -0.03419(16) 0.0268(6) Uani 1 1 d .
H8S H 0.0327 0.6675 -0.0577 0.032 Uiso 1 1 calc R
C9S C -0.0936(3) 0.5691(2) 0.01722(16) 0.0262(6) Uani 1 1 d .
H9S H -0.1579 0.6166 0.0291 0.031 Uiso 1 1 calc R

loop_
_atom_site_aniso_label
_atom_site_aniso_U_11
_atom_site_aniso_U_22
_atom_site_aniso_U_33
_atom_site_aniso_U_23
_atom_site_aniso_U_13
_atom_site_aniso_U_12
I1 0.02056(9) 0.02239(9) 0.01285(8) -0.00325(6) -0.00258(6) -0.00180(6)
Rh1 0.01044(9) 0.01205(9) 0.00888(8) -0.00098(7) -0.00199(6) 0.00002(7)
P1 0.0117(3) 0.0133(3) 0.0099(3) -0.0012(2) -0.0023(2) 0.0007(2)
N1 0.0174(10) 0.0132(10) 0.0110(9) -0.0011(8) -0.0052(7) 0.0012(8)
N2 0.0207(11) 0.0151(10) 0.0169(9) -0.0019(8) -0.0056(8) -0.0013(8)
N3 0.0147(10) 0.0204(11) 0.0151(9) -0.0053(8) -0.0022(8) 0.0003(8)
N11 0.0152(10) 0.0150(10) 0.0107(9) -0.0015(8) -0.0030(7) -0.0011(8)
N12 0.0151(10) 0.0181(10) 0.0112(9) -0.0028(8) -0.0034(7) -0.0008(8)
C1 0.0150(11) 0.0181(12) 0.0106(10) 0.0003(9) -0.0041(8) 0.0022(9)
C2 0.0140(12) 0.0182(12) 0.0135(10) 0.0006(9) -0.0034(9) -0.0020(9)
C3 0.0189(13) 0.0269(14) 0.0145(11) -0.0042(10) -0.0070(9) -0.0024(10)
C4 0.0216(13) 0.0304(14) 0.0140(11) -0.0002(10) -0.0040(9) -0.0033(11)
C5 0.0233(14) 0.0259(14) 0.0145(11) 0.0024(10) -0.0024(10) -0.0058(11)
C6 0.0190(12) 0.0202(13) 0.0167(11) -0.0018(10) -0.0046(9) -0.0037(10)
C7 0.0436(19) 0.054(2) 0.0133(12) 0.0012(13) -0.0025(12) -0.0190(15)
C11 0.0149(12) 0.0167(12) 0.0140(10) -0.0032(9) -0.0015(9) 0.0001(9)
C12 0.0126(11) 0.0223(13) 0.0185(11) -0.0079(10) -0.0044(9) 0.0002(9)
C13 0.0155(12) 0.0236(13) 0.0147(11) -0.0053(10) -0.0059(9) 0.0004(10)
C21 0.0132(11) 0.0148(11) 0.0114(10) 0.0000(9) -0.0001(8) 0.0004(9)
C22 0.0149(11) 0.0121(11) 0.0121(10) -0.0004(9) -0.0019(8) 0.0015(9)
C23 0.0172(12) 0.0195(12) 0.0142(11) -0.0030(10) -0.0019(9) -0.0006(10)
C24 0.0217(13) 0.0169(12) 0.0182(11) -0.0069(10) -0.0010(9) 0.0003(10)
C25 0.0219(13) 0.0137(12) 0.0215(12) 0.0006(10) -0.0007(10) 0.0021(10)
C26 0.0190(12) 0.0191(12) 0.0144(11) -0.0001(10) -0.0055(9) 0.0034(10)
C31 0.0157(11) 0.0138(11) 0.0115(10) -0.0024(9) -0.0043(8) -0.0040(9)
C32 0.0207(13) 0.0180(12) 0.0152(11) -0.0048(10) -0.0041(9) 0.0017(10)
C33 0.0325(15) 0.0183(13) 0.0154(11) 0.0013(10) -0.0084(10) 0.0021(11)
C34 0.0286(14) 0.0234(13) 0.0113(11) 0.0006(10) -0.0014(10) -0.0057(11)
C35 0.0180(12) 0.0219(13) 0.0168(11) -0.0045(10) 0.0004(9) -0.0045(10)
C36 0.0145(12) 0.0179(12) 0.0152(11) -0.0028(9) -0.0042(9) -0.0010(9)
C41 0.0111(11) 0.0209(12) 0.0114(10) -0.0021(9) -0.0035(8) 0.0010(9)
C42 0.0166(12) 0.0237(13) 0.0144(11) -0.0035(10) -0.0047(9) 0.0040(10)
C43 0.0206(13) 0.0361(16) 0.0171(12) -0.0074(11) -0.0058(10) 0.0111(12)
C44 0.0114(12) 0.0536(19) 0.0224(13) -0.0103(13) -0.0039(10) 0.0043(12)
C45 0.0169(13) 0.0405(17) 0.0280(14) -0.0089(12) -0.0035(11) -0.0077(12)
C46 0.0185(13) 0.0234(13) 0.0203(12) -0.0066(10) -0.0019(10) -0.0015(10)
C51 0.0118(11) 0.0179(12) 0.0164(11) -0.0058(10) -0.0034(9) 0.0011(9)
C52 0.0236(13) 0.0143(12) 0.0159(11) 0.0029(9) -0.0043(9) -0.0037(10)
C53 0.0330(16) 0.0167(13) 0.0358(15) 0.0027(11) -0.0021(12) 0.0031(11)
C54 0.0238(14) 0.0270(14) 0.0224(12) -0.0035(11) -0.0007(10) -0.0054(11)
C55 0.0438(18) 0.0364(17) 0.0221(13) 0.0074(12) -0.0163(12) -0.0132(14)
C61 0.0172(12) 0.0131(11) 0.0148(11) -0.0036(9) -0.0057(9) -0.0012(9)
C62 0.0133(12) 0.0310(14) 0.0171(11) -0.0071(10) 0.0014(9) 0.0010(10)
C63 0.0196(14) 0.0428(17) 0.0277(14) -0.0126(13) -0.0021(11) 0.0107(12)
C64 0.0216(14) 0.0444(17) 0.0171(12) -0.0058(12) -0.0009(10) -0.0004(12)
C65 0.0237(14) 0.0399(17) 0.0235(13) -0.0077(12) 0.0015(11) -0.0093(12)
C71 0.0134(11) 0.0210(12) 0.0137(10) -0.0036(9) 0.0005(9) -0.0004(9)
C1S 0.0475(19) 0.0240(15) 0.0370(16) -0.0128(13) -0.0197(14) 0.0029(13)
C2S 0.044(2) 0.050(2) 0.0318(16) -0.0157(15) -0.0025(14) -0.0038(16)
C3S 0.067(3) 0.047(2) 0.0399(18) -0.0052(16) -0.0072(17) -0.0314(18)
C4S 0.0268(16) 0.0295(17) 0.056(2) 0.0136(15) 0.0027(14) 0.0031(13)
C5S 0.0295(17) 0.047(2) 0.0478(19) 0.0075(16) 0.0048(14) 0.0053(15)
C6S 0.0320(18) 0.0311(17) 0.060(2) 0.0038(15) 0.0028(15) 0.0004(14)
C7S 0.0294(15) 0.0344(16) 0.0152(11) -0.0012(11) -0.0072(10) -0.0077(12)
C8S 0.0415(17) 0.0232(14) 0.0197(12) -0.0018(11) -0.0149(12) -0.0056(12)
C9S 0.0361(16) 0.0287(15) 0.0179(12) -0.0064(11) -0.0135(11) 0.0049(12)

loop_
_atom_type_symbol
_atom_type_description
_atom_type_scat_dispersion_real
_atom_type_scat_dispersion_imag
_atom_type_scat_source
C C 0.0033 0.0016 'International Tables Vol C Tables 4.2.6.8 and 6.1.1.4'
H H 0.0000 0.0000 'International Tables Vol C Tables 4.2.6.8 and 6.1.1.4'
I I -0.4742 1.8119 'International Tables Vol C Tables 4.2.6.8 and 6.1.1.4'
N N 0.0061 0.0033 'International Tables Vol C Tables 4.2.6.8 and 6.1.1.4'
P P 0.1023 0.0942 'International Tables Vol C Tables 4.2.6.8 and 6.1.1.4'
Rh Rh -1.1178 0.9187 'International Tables Vol C Tables 4.2.6.8 and 6.1.1.4'

loop_
_exptl_crystal_face_index_h
_exptl_crystal_face_index_k
_exptl_crystal_face_index_l
_exptl_crystal_face_perp_dist
_exptl_oxdiff_crystal_face_indexfrac_h
_exptl_oxdiff_crystal_face_indexfrac_k
_exptl_oxdiff_crystal_face_indexfrac_l
_exptl_oxdiff_crystal_face_x
_exptl_oxdiff_crystal_face_y
_exptl_oxdiff_crystal_face_z
0 -19 2 0.0482 -0.0000 -19.0000 2.0000 -0.3793 0.8997 0.2980
1 -1 21 0.0672 1.0000 -1.0000 21.0000 -0.0108 -0.0107 0.9919
-14 -6 2 0.1063 -14.0000 -6.0000 2.0000 0.7287 0.5976 0.2990
-1 1 -21 0.0590 -1.0000 1.0000 -21.0000 0.0108 0.0107 -0.9919
15 -4 3 0.0706 15.0000 -4.0000 3.0000 -0.9755 -0.1534 0.0341
-13 9 1 0.1316 -13.0000 9.0000 1.0000 0.9698 -0.1362 0.0811
-5 15 -10 0.0833 -5.0000 15.0000 -10.0000 0.5728 -0.5832 -0.5826
4 17 -6 0.0829 4.0000 17.0000 -6.0000 0.0842 -0.8881 -0.5055
-1 19 0 0.0669 -1.0000 19.0000 -0.0000 0.4462 -0.8805 -0.1936
13 12 3 0.0938 13.0000 12.0000 3.0000 -0.5299 -0.8687 -0.1173

loop_
_geom_angle_atom_site_label_1
_geom_angle_atom_site_label_2
_geom_angle_atom_site_label_3
_geom_angle
_geom_angle_site_symmetry_1
_geom_angle_site_symmetry_3
N1 Rh1 P1 83.46(5) . .
N1 Rh1 N11 86.20(7) . .
N1 Rh1 C61 88.64(8) . .
N1 Rh1 C71 87.84(8) . .
N11 Rh1 P1 167.79(5) . .
N11 Rh1 C71 86.40(8) . .
C51 Rh1 P1 95.94(7) . .
C51 Rh1 N1 171.86(8) . .
C51 Rh1 N11 93.38(8) . .
C51 Rh1 C61 99.49(9) . .
C51 Rh1 C71 84.02(9) . .
C61 Rh1 P1 95.85(6) . .
C61 Rh1 N11 90.37(8) . .
C61 Rh1 C71 175.36(9) . .
C71 Rh1 P1 86.75(7) . .
C22 P1 Rh1 100.79(8) . .
C22 P1 C31 108.39(10) . .
C22 P1 C41 108.92(11) . .
C31 P1 Rh1 119.27(8) . .
C41 P1 Rh1 116.43(7) . .
C41 P1 C31 102.68(10) . .
C1 N1 Rh1 118.16(14) . .
C21 N1 Rh1 117.94(13) . .
C21 N1 C1 119.29(18) . .
C51 N2 C52 172.1(2) . .
C61 N3 C62 172.1(2) . .
N12 N11 Rh1 122.19(14) . .
C11 N11 Rh1 130.66(15) . .
C11 N11 N12 106.08(18) . .
N11 N12 C2 122.98(18) . .
C13 N12 N11 109.83(18) . .
C13 N12 C2 126.40(19) . .
N1 C1 C2 121.0(2) . .
N1 C1 C6 122.9(2) . .
C2 C1 C6 116.00(19) . .
C1 C2 N12 121.93(19) . .
C3 C2 N12 116.8(2) . .
C3 C2 C1 121.3(2) . .
C2 C3 H3 119.1 . .
C4 C3 C2 121.8(2) . .
C4 C3 H3 119.1 . .
C3 C4 C5 117.7(2) . .
C3 C4 C7 120.5(2) . .
C5 C4 C7 121.8(2) . .
C4 C5 H5 119.6 . .
C6 C5 C4 120.8(2) . .
C6 C5 H5 119.6 . .
C1 C6 H6 118.8 . .
C5 C6 C1 122.3(2) . .
C5 C6 H6 118.8 . .
C4 C7 H7a 109.5 . .
C4 C7 H7b 109.5 . .
C4 C7 H7c 109.5 . .
H7a C7 H7b 109.5 . .
H7a C7 H7c 109.5 . .
H7b C7 H7c 109.5 . .
N11 C11 H11 124.5 . .
N11 C11 C12 111.0(2) . .
C12 C11 H11 124.5 . .
C11 C12 H12 127.4 . .
C13 C12 C11 105.1(2) . .
C13 C12 H12 127.4 . .
N12 C13 C12 107.9(2) . .
N12 C13 H13 126.0 . .
C12 C13 H13 126.0 . .
N1 C21 C22 119.42(19) . .
N1 C21 C26 122.93(19) . .
C26 C21 C22 117.5(2) . .
C21 C22 P1 114.41(16) . .
C23 C22 P1 124.67(17) . .
C23 C22 C21 120.9(2) . .
C22 C23 H23 119.8 . .
C24 C23 C22 120.3(2) . .
C24 C23 H23 119.8 . .
C23 C24 H24 120.4 . .
C23 C24 C25 119.2(2) . .
C25 C24 H24 120.4 . .
C24 C25 H25 119.4 . .
C26 C25 C24 121.2(2) . .
C26 C25 H25 119.4 . .
C21 C26 H26 119.6 . .
C25 C26 C21 120.8(2) . .
C25 C26 H26 119.6 . .
C32 C31 P1 119.85(16) . .
C32 C31 C36 119.1(2) . .
C36 C31 P1 120.99(17) . .
C31 C32 H32 119.8 . .
C33 C32 C31 120.4(2) . .
C33 C32 H32 119.8 . .
C32 C33 H33 120.0 . .
C34 C33 C32 120.0(2) . .
C34 C33 H33 120.0 . .
C33 C34 H34 120.1 . .
C33 C34 C35 119.8(2) . .
C35 C34 H34 120.1 . .
C34 C35 H35 119.7 . .
C36 C35 C34 120.5(2) . .
C36 C35 H35 119.7 . .
C31 C36 H36 119.9 . .
C35 C36 C31 120.1(2) . .
C35 C36 H36 119.9 . .
C42 C41 P1 119.97(18) . .
C46 C41 P1 121.05(17) . .
C46 C41 C42 118.9(2) . .
C41 C42 H42 119.8 . .
C43 C42 C41 120.5(2) . .
C43 C42 H42 119.8 . .
C42 C43 H43 120.0 . .
C44 C43 C42 120.0(2) . .
C44 C43 H43 120.0 . .
C43 C44 H44 120.0 . .
C45 C44 C43 119.9(2) . .
C45 C44 H44 120.0 . .
C44 C45 H45 119.8 . .
C44 C45 C46 120.3(3) . .
C46 C45 H45 119.8 . .
C41 C46 C45 120.3(2) . .
C41 C46 H46 119.8 . .
C45 C46 H46 119.8 . .
N2 C51 Rh1 172.0(2) . .
N2 C52 C53 107.22(19) . .
N2 C52 C54 107.04(19) . .
N2 C52 C55 107.4(2) . .
C53 C52 C55 112.3(2) . .
C54 C52 C53 111.4(2) . .
C54 C52 C55 111.1(2) . .
C52 C53 H53a 109.5 . .
C52 C53 H53b 109.5 . .
C52 C53 H53c 109.5 . .
H53a C53 H53b 109.5 . .
H53a C53 H53c 109.5 . .
H53b C53 H53c 109.5 . .
C52 C54 H54a 109.5 . .
C52 C54 H54b 109.5 . .
C52 C54 H54c 109.5 . .
H54a C54 H54b 109.5 . .
H54a C54 H54c 109.5 . .
H54b C54 H54c 109.5 . .
C52 C55 H55a 109.5 . .
C52 C55 H55b 109.5 . .
C52 C55 H55c 109.5 . .
H55a C55 H55b 109.5 . .
H55a C55 H55c 109.5 . .
H55b C55 H55c 109.5 . .
N3 C61 Rh1 173.6(2) . .
N3 C62 C63 107.1(2) . .
N3 C62 C64 107.69(19) . .
N3 C62 C65 106.60(19) . .
C63 C62 C64 111.3(2) . .
C65 C62 C63 112.0(2) . .
C65 C62 C64 111.8(2) . .
C62 C63 H63a 109.5 . .
C62 C63 H63b 109.5 . .
C62 C63 H63c 109.5 . .
H63a C63 H63b 109.5 . .
H63a C63 H63c 109.5 . .
H63b C63 H63c 109.5 . .
C62 C64 H64a 109.5 . .
C62 C64 H64b 109.5 . .
C62 C64 H64c 109.5 . .
H64a C64 H64b 109.5 . .
H64a C64 H64c 109.5 . .
H64b C64 H64c 109.5 . .
C62 C65 H65a 109.5 . .
C62 C65 H65b 109.5 . .
C62 C65 H65c 109.5 . .
H65a C65 H65b 109.5 . .
H65a C65 H65c 109.5 . .
H65b C65 H65c 109.5 . .
Rh1 C71 H71a 109.5 . .
Rh1 C71 H71b 109.5 . .
Rh1 C71 H71c 109.5 . .
H71a C71 H71b 109.5 . .
H71a C71 H71c 109.5 . .
H71b C71 H71c 109.5 . .
C2S C1S H1S 120.3 . .
C2S C1S C3S 119.3(3) . 2_666
C3S C1S H1S 120.3 2_666 .
C1S C2S H2S 120.0 . .
C1S C2S C3S 119.9(3) . .
C3S C2S H2S 120.0 . .
C1S C3S C2S 120.8(3) 2_666 .
C1S C3S H3S 119.6 2_666 .
C2S C3S H3S 119.6 . .
C5S C4S H4S 119.9 . .
C6S C4S H4S 119.9 2_665 .
C6S C4S C5S 120.2(3) 2_665 .
C4S C5S H5S 120.0 . .
C4S C5S C6S 120.0(3) . .
C6S C5S H5S 120.0 . .
C4S C6S C5S 119.8(3) 2_665 .
C4S C6S H6S 120.1 2_665 .
C5S C6S H6S 120.1 . .
C8S C7S H7S 120.0 . .
C9S C7S H7S 120.0 2_565 .
C9S C7S C8S 120.0(3) 2_565 .
C7S C8S H8S 120.0 . .
C9S C8S C7S 119.9(2) . .
C9S C8S H8S 120.0 . .
C7S C9S C8S 120.1(2) 2_565 .
C7S C9S H9S 120.0 2_565 .
C8S C9S H9S 120.0 . .

loop_
_geom_bond_atom_site_label_1
_geom_bond_atom_site_label_2
_geom_bond_distance
_geom_bond_site_symmetry_2
Rh1 P1 2.2448(6) .
Rh1 N1 2.0577(18) .
Rh1 N11 2.1028(18) .
Rh1 C51 1.953(2) .
Rh1 C61 2.074(2) .
Rh1 C71 2.107(2) .
P1 C22 1.790(2) .
P1 C31 1.827(2) .
P1 C41 1.821(2) .
N1 C1 1.403(3) .
N1 C21 1.391(3) .
N2 C51 1.150(3) .
N2 C52 1.468(3) .
N3 C61 1.150(3) .
N3 C62 1.477(3) .
N11 N12 1.369(2) .
N11 C11 1.326(3) .
N12 C2 1.426(3) .
N12 C13 1.358(3) .
C2 C1 1.403(3) .
C2 C3 1.395(3) .
C3 H3 0.9500 .
C3 C4 1.378(3) .
C4 C5 1.396(3) .
C4 C7 1.512(3) .
C5 H5 0.9500 .
C5 C6 1.385(3) .
C6 C1 1.405(3) .
C6 H6 0.9500 .
C7 H7a 0.9800 .
C7 H7b 0.9800 .
C7 H7c 0.9800 .
C11 H11 0.9500 .
C11 C12 1.397(3) .
C12 H12 0.9500 .
C12 C13 1.370(3) .
C13 H13 0.9500 .
C21 C26 1.409(3) .
C22 C21 1.412(3) .
C22 C23 1.401(3) .
C23 H23 0.9500 .
C24 C23 1.374(3) .
C24 H24 0.9500 .
C25 C24 1.401(3) .
C25 H25 0.9500 .
C26 C25 1.374(3) .
C26 H26 0.9500 .
C31 C32 1.394(3) .
C31 C36 1.398(3) .
C32 H32 0.9500 .
C33 C32 1.391(3) .
C33 H33 0.9500 .
C34 C33 1.386(3) .
C34 H34 0.9500 .
C35 C34 1.386(3) .
C35 H35 0.9500 .
C36 C35 1.384(3) .
C36 H36 0.9500 .
C41 C42 1.401(3) .
C41 C46 1.388(3) .
C42 H42 0.9500 .
C42 C43 1.389(3) .
C43 H43 0.9500 .
C43 C44 1.386(4) .
C44 H44 0.9500 .
C44 C45 1.382(4) .
C45 H45 0.9500 .
C45 C46 1.393(3) .
C46 H46 0.9500 .
C52 C53 1.523(3) .
C52 C54 1.523(3) .
C52 C55 1.527(3) .
C53 H53a 0.9800 .
C53 H53b 0.9800 .
C53 H53c 0.9800 .
C54 H54a 0.9800 .
C54 H54b 0.9800 .
C54 H54c 0.9800 .
C55 H55a 0.9800 .
C55 H55b 0.9800 .
C55 H55c 0.9800 .
C62 C63 1.522(3) .
C62 C64 1.527(3) .
C62 C65 1.516(4) .
C63 H63a 0.9800 .
C63 H63b 0.9800 .
C63 H63c 0.9800 .
C64 H64a 0.9800 .
C64 H64b 0.9800 .
C64 H64c 0.9800 .
C65 H65a 0.9800 .
C65 H65b 0.9800 .
C65 H65c 0.9800 .
C71 H71a 0.9800 .
C71 H71b 0.9800 .
C71 H71c 0.9800 .
C1S H1S 0.9500 .
C1S C2S 1.355(4) .
C1S C3S 1.364(4) 2_666
C2S H2S 0.9500 .
C2S C3S 1.379(4) .
C3S C1S 1.364(4) 2_666
C3S H3S 0.9500 .
C4S H4S 0.9500 .
C4S C5S 1.377(5) .
C4S C6S 1.376(5) 2_665
C5S H5S 0.9500 .
C5S C6S 1.388(4) .
C6S C4S 1.376(5) 2_665
C6S H6S 0.9500 .
C7S H7S 0.9500 .
C7S C8S 1.384(4) .
C7S C9S 1.381(4) 2_565
C8S H8S 0.9500 .
C8S C9S 1.383(4) .
C9S C7S 1.381(4) 2_565
C9S H9S 0.9500 .

loop_
_geom_torsion_atom_site_label_1
_geom_torsion_atom_site_label_2
_geom_torsion_atom_site_label_3
_geom_torsion_atom_site_label_4
_geom_torsion
_geom_torsion_site_symmetry_1
_geom_torsion_site_symmetry_4
Rh1 P1 C22 C21 15.20(18) . .
Rh1 P1 C22 C23 -164.87(18) . .
Rh1 P1 C31 C32 -91.88(19) . .
Rh1 P1 C31 C36 84.91(19) . .
Rh1 P1 C41 C42 45.65(19) . .
Rh1 P1 C41 C46 -136.90(16) . .
Rh1 N1 C1 C2 -45.3(3) . .
Rh1 N1 C1 C6 130.0(2) . .
Rh1 N1 C21 C22 -12.7(3) . .
Rh1 N1 C21 C26 162.77(17) . .
Rh1 N11 N12 C2 -19.9(3) . .
Rh1 N11 N12 C13 169.68(14) . .
Rh1 N11 C11 C12 -168.73(15) . .
P1 Rh1 N1 C1 -137.91(16) . .
P1 Rh1 N1 C21 17.86(15) . .
P1 Rh1 N11 N12 -50.3(3) . .
P1 Rh1 N11 C11 116.2(3) . .
P1 Rh1 C51 N2 -88.7(15) . .
P1 Rh1 C61 N3 77.5(18) . .
P1 C22 C21 N1 -3.5(3) . .
P1 C22 C21 C26 -179.22(17) . .
P1 C22 C23 C24 -179.95(18) . .
P1 C31 C32 C33 176.39(19) . .
P1 C31 C36 C35 -176.14(18) . .
P1 C41 C42 C43 177.12(17) . .
P1 C41 C46 C45 -177.50(18) . .
N1 Rh1 P1 C22 -15.87(9) . .
N1 Rh1 P1 C31 -134.23(10) . .
N1 Rh1 P1 C41 101.74(10) . .
N1 Rh1 N11 N12 -18.14(15) . .
N1 Rh1 N11 C11 148.3(2) . .
N1 Rh1 C51 N2 -3.3(19) . .
N1 Rh1 C61 N3 -5.8(18) . .
N1 C21 C26 C25 -176.2(2) . .
N11 Rh1 P1 C22 16.4(3) . .
N11 Rh1 P1 C31 -102.0(3) . .
N11 Rh1 P1 C41 134.0(3) . .
N11 Rh1 N1 C1 48.59(16) . .
N11 Rh1 N1 C21 -155.64(16) . .
N11 Rh1 C51 N2 83.4(15) . .
N11 Rh1 C61 N3 -91.9(18) . .
N11 N12 C2 C1 40.9(3) . .
N11 N12 C2 C3 -140.6(2) . .
N11 N12 C13 C12 0.1(2) . .
N11 C11 C12 C13 0.7(2) . .
N12 N11 C11 C12 -0.6(2) . .
N12 C2 C1 N1 -4.7(3) . .
N12 C2 C1 C6 179.7(2) . .
N12 C2 C3 C4 -177.1(2) . .
C1 N1 C21 C22 142.8(2) . .
C1 N1 C21 C26 -41.7(3) . .
C1 C2 C3 C4 1.4(4) . .
C2 N12 C13 C12 -169.9(2) . .
C2 C3 C4 C5 -2.3(4) . .
C2 C3 C4 C7 178.4(2) . .
C3 C2 C1 N1 176.9(2) . .
C3 C2 C1 C6 1.3(3) . .
C3 C4 C5 C6 0.6(4) . .
C4 C5 C6 C1 2.1(4) . .
C5 C6 C1 N1 -178.5(2) . .
C5 C6 C1 C2 -3.0(3) . .
C7 C4 C5 C6 179.9(2) . .
C11 N11 N12 C2 170.71(19) . .
C11 N11 N12 C13 0.3(2) . .
C11 C12 C13 N12 -0.5(2) . .
C13 N12 C2 C1 -150.3(2) . .
C13 N12 C2 C3 28.1(3) . .
C21 N1 C1 C2 159.3(2) . .
C21 N1 C1 C6 -25.4(3) . .
C21 C22 C23 C24 0.0(3) . .
C21 C26 C25 C24 -0.3(4) . .
C22 P1 C31 C32 153.75(19) . .
C22 P1 C31 C36 -29.5(2) . .
C22 P1 C41 C42 158.69(17) . .
C22 P1 C41 C46 -23.9(2) . .
C22 C21 C26 C25 -0.7(3) . .
C23 C22 C21 N1 176.5(2) . .
C23 C22 C21 C26 0.8(3) . .
C25 C24 C23 C22 -1.0(4) . .
C26 C25 C24 C23 1.2(4) . .
C31 P1 C22 C21 141.20(17) . .
C31 P1 C22 C23 -38.9(2) . .
C31 P1 C41 C42 -86.53(19) . .
C31 P1 C41 C46 90.92(19) . .
C31 C36 C35 C34 -0.4(4) . .
C32 C31 C36 C35 0.7(3) . .
C34 C33 C32 C31 -0.1(4) . .
C35 C34 C33 C32 0.4(4) . .
C36 C31 C32 C33 -0.5(3) . .
C36 C35 C34 C33 -0.2(4) . .
C41 P1 C22 C21 -107.78(18) . .
C41 P1 C22 C23 72.1(2) . .
C41 P1 C31 C32 38.6(2) . .
C41 P1 C31 C36 -144.61(19) . .
C41 C42 C43 C44 1.1(3) . .
C42 C41 C46 C45 0.0(3) . .
C42 C43 C44 C45 -1.5(4) . .
C43 C44 C45 C46 1.0(4) . .
C44 C45 C46 C41 -0.3(4) . .
C46 C41 C42 C43 -0.4(3) . .
C51 Rh1 P1 C22 155.96(10) . .
C51 Rh1 P1 C31 37.60(11) . .
C51 Rh1 P1 C41 -86.43(10) . .
C51 Rh1 N1 C1 135.9(5) . .
C51 Rh1 N1 C21 -68.4(6) . .
C51 Rh1 N11 N12 170.01(16) . .
C51 Rh1 N11 C11 -23.5(2) . .
C51 Rh1 C61 N3 174.6(18) . .
C51 N2 C52 C53 -129.0(15) . .
C51 N2 C52 C54 -9.3(16) . .
C51 N2 C52 C55 110.1(16) . .
C52 N2 C51 Rh1 -27(3) . .
C61 Rh1 P1 C22 -103.82(10) . .
C61 Rh1 P1 C31 137.82(10) . .
C61 Rh1 P1 C41 13.79(10) . .
C61 Rh1 N1 C1 -41.87(17) . .
C61 Rh1 N1 C21 113.90(17) . .
C61 Rh1 N11 N12 70.48(16) . .
C61 Rh1 N11 C11 -123.1(2) . .
C61 Rh1 C51 N2 174.4(14) . .
C61 N3 C62 C63 -120.0(16) . .
C61 N3 C62 C64 120.2(16) . .
C61 N3 C62 C65 0.1(17) . .
C62 N3 C61 Rh1 -47(3) . .
C71 Rh1 P1 C22 72.32(10) . .
C71 Rh1 P1 C31 -46.04(11) . .
C71 Rh1 P1 C41 -170.07(11) . .
C71 Rh1 N1 C1 135.12(17) . .
C71 Rh1 N1 C21 -69.11(16) . .
C71 Rh1 N11 N12 -106.21(16) . .
C71 Rh1 N11 C11 60.3(2) . .
C71 Rh1 C51 N2 -2.6(15) . .
C71 Rh1 C61 N3 -46(2) . .
C1S C2S C3S C1S 0.3(6) . 2_666
C3S C1S C2S C3S -0.3(6) 2_666 .
C4S C5S C6S C4S 1.0(5) . 2_665
C6S C4S C5S C6S -1.0(5) 2_665 .
C7S C8S C9S C7S -0.1(4) . 2_565
C9S C7S C8S C9S 0.1(4) 2_565 .
